data_7714427
loop_
_publ_author_name
'Lv, Qiu'
'Guan, Qing Lin'
'Li, Jin Long'
'Li, Jin Xiao'
'Jin, Jing'
'Bai, Feng Ying'
'Xing, Yong Heng'

_publ_section_title
;
 Smart crystalline framework materials with a triazole carboxylic acid
 ligand: fluorescence sensing and catalytic reduction of PNP.
;
_journal_name_full 'Dalton transactions (Cambridge, England : 2003)'
_journal_paper_doi 10.1039/d3dt02406g
_journal_year 2023
_chemical_formula_moiety 'C22 H20 Co N6 O10'
_chemical_formula_sum 'C22 H20 Co N6 O10'
_chemical_formula_weight 587.37
_space_group_crystal_system triclinic
_space_group_IT_number 2
_space_group_name_Hall '-P 1'
_space_group_name_H-M_alt 'P -1'
_atom_sites_solution_hydrogens mixed
_audit_creation_date 2023-10-07
_audit_creation_method
;
Olex2 1.2
(compiled 2018.05.29 svn.r3508 for OlexSys, GUI svn.r5506)
;
_audit_update_record
;
2023-10-12 deposited with the CCDC.	2023-10-31 downloaded from the CCDC.
;
_cell_angle_alpha 103.327(2)
_cell_angle_beta 98.837(2)
_cell_angle_gamma 103.314(2)
_cell_formula_units_Z 1
_cell_length_a 6.9869(7)
_cell_length_b 7.2719(8)
_cell_length_c 12.7840(13)
_cell_measurement_reflns_used 2553
_cell_measurement_temperature 296(2)
_cell_measurement_theta_max 30.968
_cell_measurement_theta_min 2.995
_cell_volume 600.22(11)
_computing_cell_refinement 'Bruker SMART'
_computing_data_collection 'Bruker SMART'
_computing_data_reduction 'Bruker SAINT'
_computing_molecular_graphics 'Olex2 (Dolomanov et al., 2009)'
_computing_publication_material 'Olex2 (Dolomanov et al., 2009)'
_computing_structure_refinement 'ShelXL (Sheldrick, 2015)'
_computing_structure_solution 'SHELXS-97 (Sheldrick, 1990)'
_diffrn_ambient_temperature 296.15
_diffrn_measured_fraction_theta_full 0.991
_diffrn_measured_fraction_theta_max 0.801
_diffrn_measurement_device_type 'CCD area detector'
_diffrn_measurement_method 'phi and omega scans'
_diffrn_radiation_monochromator graphite
_diffrn_radiation_type MoK\a
_diffrn_radiation_wavelength 0.71073
_diffrn_reflns_av_R_equivalents 0.0113
_diffrn_reflns_av_unetI/netI 0.0228
_diffrn_reflns_Laue_measured_fraction_full 0.991
_diffrn_reflns_Laue_measured_fraction_max 0.801
_diffrn_reflns_limit_h_max 9
_diffrn_reflns_limit_h_min -9
_diffrn_reflns_limit_k_max 7
_diffrn_reflns_limit_k_min -10
_diffrn_reflns_limit_l_max 16
_diffrn_reflns_limit_l_min -18
_diffrn_reflns_number 4175
_diffrn_reflns_point_group_measured_fraction_full 0.991
_diffrn_reflns_point_group_measured_fraction_max 0.801
_diffrn_reflns_theta_full 25.242
_diffrn_reflns_theta_max 31.200
_diffrn_reflns_theta_min 2.995
_exptl_absorpt_coefficient_mu 0.786
_exptl_absorpt_correction_T_max 0.7462
_exptl_absorpt_correction_T_min 0.7005
_exptl_absorpt_correction_type none
_exptl_crystal_colour pink
_exptl_crystal_colour_primary pink
_exptl_crystal_density_diffrn 1.625
_exptl_crystal_description plate
_exptl_crystal_F_000 301
_exptl_crystal_size_max 0.1278
_exptl_crystal_size_mid 0.0727
_exptl_crystal_size_min 0.0698
_refine_diff_density_max 0.413
_refine_diff_density_min -0.259
_refine_diff_density_rms 0.052
_refine_ls_extinction_method none
_refine_ls_goodness_of_fit_ref 1.047
_refine_ls_hydrogen_treatment mixed
_refine_ls_matrix_type full
_refine_ls_number_parameters 188
_refine_ls_number_reflns 3125
_refine_ls_number_restraints 2
_refine_ls_restrained_S_all 1.047
_refine_ls_R_factor_all 0.0346
_refine_ls_R_factor_gt 0.0298
_refine_ls_shift/su_max 0.001
_refine_ls_shift/su_mean 0.000
_refine_ls_structure_factor_coef Fsqd
_refine_ls_weighting_details 'w=1/[\s^2^(Fo^2^)+(0.0386P)^2^+0.2469P] where P=(Fo^2^+2Fc^2^)/3'
_refine_ls_weighting_scheme calc
_refine_ls_wR_factor_gt 0.0767
_refine_ls_wR_factor_ref 0.0798
_reflns_Friedel_coverage 0.000
_reflns_number_gt 2807
_reflns_number_total 3125
_reflns_threshold_expression 'I > 2\s(I)'
_cod_data_source_file d3dt02406g2.cif
_cod_data_source_block 1
_cod_database_code 7714427
_shelx_shelxl_version_number 2018/3
_shelx_space_group_comment
;
The symmetry employed for this shelxl refinement is uniquely defined
by the following loop, which should always be used as a source of
symmetry information in preference to the above space-group names.
They are only intended as comments.
;
_olex2_refinement_description
;
1. Fixed Uiso
 At 1.2 times of:
  All C(H) groups
 At 1.5 times of:
  All C(H,H,H) groups, All O(H) groups
2. Restrained distances
 O5-H5B = O5-H5A
 0.85 with sigma of 0.01
3.a Aromatic/amide H refined with riding coordinates:
 C3(H3), C4(H4), C6(H6), C7(H7)
3.b Idealised Me refined as rotating group:
 C8(H8A,H8B,H8C)
3.c Idealised tetrahedral OH refined as rotating group:
 O2(H2)
;
_olex2_submission_special_instructions 'No special instructions were received'

loop_
_space_group_symop_operation_xyz
'x, y, z'
'-x, -y, -z'

loop_
_atom_site_label
_atom_site_type_symbol
_atom_site_fract_x
_atom_site_fract_y
_atom_site_fract_z
_atom_site_U_iso_or_equiv
_atom_site_adp_type
_atom_site_occupancy
_atom_site_site_symmetry_order
_atom_site_calc_flag
_atom_site_refinement_flags_posn
_atom_site_refinement_flags_adp
_atom_site_refinement_flags_occupancy
_atom_site_disorder_assembly
_atom_site_disorder_group
Co01 Co 1.000000 1.000000 1.000000 0.02417(9) Uani 1 2 d S T P . .
O1 O -0.0737(2) 0.1294(2) 0.30781(10) 0.0446(3) Uani 1 1 d . . . . .
O2 O 0.13430(19) -0.06404(17) 0.30024(9) 0.0357(3) Uani 1 1 d . . . . .
H2 H 0.072076 -0.110227 0.235990 0.054 Uiso 1 1 calc GR . . . .
O3 O 0.97546(16) 0.79838(14) 1.09251(8) 0.0253(2) Uani 1 1 d . . . . .
O4 O 0.82084(18) 0.49566(15) 1.09506(9) 0.0318(2) Uani 1 1 d . . . . .
O5 O 0.79754(19) 1.11511(16) 1.08416(9) 0.0323(2) Uani 1 1 d D . . . .
N1 N 0.56413(19) 0.51344(17) 0.77024(9) 0.0260(3) Uani 1 1 d . . . . .
N2 N 0.6577(2) 0.70836(18) 0.79334(10) 0.0322(3) Uani 1 1 d . . . . .
N3 N 0.76427(19) 0.75738(17) 0.89380(9) 0.0268(3) Uani 1 1 d . . . . .
C1 C 0.0732(2) 0.0859(2) 0.34726(11) 0.0293(3) Uani 1 1 d . . . . .
C2 C 0.2038(2) 0.2005(2) 0.45797(11) 0.0275(3) Uani 1 1 d . . . . .
C3 C 0.1262(3) 0.3126(3) 0.53376(13) 0.0401(4) Uani 1 1 d . . . . .
H3 H -0.006110 0.317772 0.515210 0.048 Uiso 1 1 calc R . . . .
C4 C 0.2439(3) 0.4182(3) 0.63778(13) 0.0410(4) Uani 1 1 d . . . . .
H4 H 0.191233 0.492465 0.689434 0.049 Uiso 1 1 calc R . . . .
C5 C 0.4395(2) 0.4100(2) 0.66235(11) 0.0265(3) Uani 1 1 d . . . . .
C6 C 0.5218(3) 0.3035(3) 0.58716(14) 0.0425(4) Uani 1 1 d . . . . .
H6 H 0.655577 0.302386 0.605155 0.051 Uiso 1 1 calc R . . . .
C7 C 0.4025(3) 0.1974(3) 0.48384(14) 0.0427(4) Uani 1 1 d . . . . .
H7 H 0.456124 0.124366 0.432158 0.051 Uiso 1 1 calc R . . . .
C8 C 0.5288(2) 0.2292(2) 0.85184(13) 0.0300(3) Uani 1 1 d . . . . .
H8A H 0.396137 0.178267 0.805302 0.045 Uiso 1 1 calc GR . . . .
H8B H 0.522323 0.219272 0.924875 0.045 Uiso 1 1 calc GR . . . .
H8C H 0.615275 0.154640 0.822985 0.045 Uiso 1 1 calc GR . . . .
C9 C 0.6104(2) 0.43829(19) 0.85548(11) 0.0216(3) Uani 1 1 d . . . . .
C10 C 0.7399(2) 0.59903(19) 0.93493(10) 0.0209(3) Uani 1 1 d . . . . .
C11 C 0.8507(2) 0.62615(19) 1.04876(10) 0.0205(3) Uani 1 1 d . . . . .
H5A H 0.795(4) 1.2302(19) 1.084(2) 0.057(7) Uiso 1 1 d D . . . .
H5B H 0.820(4) 1.114(4) 1.1506(10) 0.060(7) Uiso 1 1 d D . . . .

loop_
_atom_site_aniso_label
_atom_site_aniso_U_11
_atom_site_aniso_U_22
_atom_site_aniso_U_33
_atom_site_aniso_U_23
_atom_site_aniso_U_13
_atom_site_aniso_U_12
Co01 0.03264(16) 0.01508(12) 0.01582(12) 0.00187(9) -0.00448(10) -0.00192(10)
O1 0.0426(7) 0.0554(8) 0.0247(5) -0.0018(5) -0.0098(5) 0.0165(6)
O2 0.0471(7) 0.0306(6) 0.0178(5) -0.0021(4) -0.0080(4) 0.0071(5)
O3 0.0335(5) 0.0175(4) 0.0156(4) 0.0011(3) -0.0052(4) -0.0004(4)
O4 0.0464(7) 0.0204(5) 0.0246(5) 0.0076(4) 0.0014(5) 0.0042(4)
O5 0.0432(6) 0.0214(5) 0.0292(5) 0.0074(4) 0.0029(5) 0.0056(5)
N1 0.0306(6) 0.0205(5) 0.0162(5) 0.0000(4) -0.0044(4) -0.0021(5)
N2 0.0416(7) 0.0221(6) 0.0199(5) 0.0032(5) -0.0076(5) -0.0042(5)
N3 0.0344(7) 0.0192(5) 0.0173(5) 0.0025(4) -0.0050(5) -0.0013(5)
C1 0.0337(8) 0.0289(7) 0.0157(6) 0.0021(5) -0.0041(5) 0.0005(6)
C2 0.0320(7) 0.0256(7) 0.0162(6) 0.0019(5) -0.0042(5) 0.0012(6)
C3 0.0289(8) 0.0535(11) 0.0248(7) -0.0048(7) -0.0053(6) 0.0094(7)
C4 0.0341(8) 0.0531(11) 0.0218(7) -0.0097(7) -0.0016(6) 0.0101(8)
C5 0.0305(7) 0.0229(6) 0.0157(5) -0.0001(5) -0.0047(5) -0.0008(5)
C6 0.0329(8) 0.0512(10) 0.0286(8) -0.0100(7) -0.0092(7) 0.0144(8)
C7 0.0419(9) 0.0493(10) 0.0237(7) -0.0120(7) -0.0057(7) 0.0178(8)
C8 0.0330(8) 0.0185(6) 0.0293(7) 0.0020(5) -0.0002(6) -0.0015(5)
C9 0.0224(6) 0.0192(6) 0.0171(5) 0.0003(5) 0.0009(5) 0.0009(5)
C10 0.0236(6) 0.0172(5) 0.0159(5) 0.0006(4) -0.0006(5) 0.0010(5)
C11 0.0252(6) 0.0170(5) 0.0154(5) 0.0001(4) 0.0014(5) 0.0045(5)

loop_
_atom_type_symbol
_atom_type_description
_atom_type_scat_dispersion_real
_atom_type_scat_dispersion_imag
_atom_type_scat_source
C C 0.0033 0.0016 'International Tables Vol C Tables 4.2.6.8 and 6.1.1.4'
H H 0.0000 0.0000 'International Tables Vol C Tables 4.2.6.8 and 6.1.1.4'
Co Co 0.3494 0.9721 'International Tables Vol C Tables 4.2.6.8 and 6.1.1.4'
N N 0.0061 0.0033 'International Tables Vol C Tables 4.2.6.8 and 6.1.1.4'
O O 0.0106 0.0060 'International Tables Vol C Tables 4.2.6.8 and 6.1.1.4'

loop_
_geom_angle_atom_site_label_1
_geom_angle_atom_site_label_2
_geom_angle_atom_site_label_3
_geom_angle
_geom_angle_site_symmetry_1
_geom_angle_site_symmetry_3
_geom_angle_publ_flag
O3 Co01 O3 180.00(8) . 2_777 ?
O3 Co01 O5 93.45(4) 2_777 . ?
O3 Co01 O5 86.55(4) 2_777 2_777 ?
O3 Co01 O5 86.55(4) . . ?
O3 Co01 O5 93.45(4) . 2_777 ?
O3 Co01 N3 102.03(4) 2_777 . ?
O3 Co01 N3 77.97(4) 2_777 2_777 ?
O3 Co01 N3 102.03(4) . 2_777 ?
O3 Co01 N3 77.97(4) . . ?
O5 Co01 O5 180.0 . 2_777 ?
O5 Co01 N3 92.40(5) 2_777 2_777 ?
O5 Co01 N3 87.60(5) . 2_777 ?
O5 Co01 N3 87.60(5) 2_777 . ?
O5 Co01 N3 92.40(5) . . ?
N3 Co01 N3 180.0 . 2_777 ?
C1 O2 H2 109.5 . . ?
C11 O3 Co01 118.40(8) . . ?
Co01 O5 H5A 116.6(17) . . ?
Co01 O5 H5B 111.4(17) . . ?
H5A O5 H5B 106(2) . . ?
N2 N1 C5 119.55(12) . . ?
C9 N1 N2 112.60(11) . . ?
C9 N1 C5 127.78(12) . . ?
N3 N2 N1 105.30(12) . . ?
N2 N3 Co01 137.40(10) . . ?
N2 N3 C10 110.47(11) . . ?
C10 N3 Co01 111.12(8) . . ?
O1 C1 O2 124.99(13) . . ?
O1 C1 C2 122.28(14) . . ?
O2 C1 C2 112.73(13) . . ?
C3 C2 C1 119.58(14) . . ?
C3 C2 C7 119.91(13) . . ?
C7 C2 C1 120.50(14) . . ?
C2 C3 H3 119.7 . . ?
C2 C3 C4 120.63(16) . . ?
C4 C3 H3 119.7 . . ?
C3 C4 H4 120.8 . . ?
C5 C4 C3 118.42(15) . . ?
C5 C4 H4 120.8 . . ?
C4 C5 N1 119.89(14) . . ?
C6 C5 N1 118.12(14) . . ?
C6 C5 C4 121.98(13) . . ?
C5 C6 H6 120.4 . . ?
C5 C6 C7 119.12(16) . . ?
C7 C6 H6 120.4 . . ?
C2 C7 C6 119.91(15) . . ?
C2 C7 H7 120.0 . . ?
C6 C7 H7 120.0 . . ?
H8A C8 H8B 109.5 . . ?
H8A C8 H8C 109.5 . . ?
H8B C8 H8C 109.5 . . ?
C9 C8 H8A 109.5 . . ?
C9 C8 H8B 109.5 . . ?
C9 C8 H8C 109.5 . . ?
N1 C9 C8 123.55(12) . . ?
N1 C9 C10 102.98(12) . . ?
C10 C9 C8 133.47(13) . . ?
N3 C10 C9 108.64(11) . . ?
N3 C10 C11 118.29(11) . . ?
C9 C10 C11 133.06(13) . . ?
O3 C11 C10 113.54(12) . . ?
O4 C11 O3 124.63(12) . . ?
O4 C11 C10 121.81(12) . . ?

loop_
_geom_bond_atom_site_label_1
_geom_bond_atom_site_label_2
_geom_bond_distance
_geom_bond_site_symmetry_2
_geom_bond_publ_flag
Co01 O3 2.0793(10) . ?
Co01 O3 2.0794(10) 2_777 ?
Co01 O5 2.1112(13) . ?
Co01 O5 2.1112(13) 2_777 ?
Co01 N3 2.1305(11) . ?
Co01 N3 2.1305(11) 2_777 ?
O1 C1 1.213(2) . ?
O2 H2 0.8200 . ?
O2 C1 1.313(2) . ?
O3 C11 1.2907(16) . ?
O4 C11 1.2247(18) . ?
O5 H5A 0.840(10) . ?
O5 H5B 0.842(10) . ?
N1 N2 1.3582(17) . ?
N1 C5 1.4413(16) . ?
N1 C9 1.3558(18) . ?
N2 N3 1.3054(16) . ?
N3 C10 1.3593(18) . ?
C1 C2 1.4965(18) . ?
C2 C3 1.378(2) . ?
C2 C7 1.383(2) . ?
C3 H3 0.9300 . ?
C3 C4 1.392(2) . ?
C4 H4 0.9300 . ?
C4 C5 1.373(2) . ?
C5 C6 1.373(2) . ?
C6 H6 0.9300 . ?
C6 C7 1.389(2) . ?
C7 H7 0.9300 . ?
C8 H8A 0.9600 . ?
C8 H8B 0.9600 . ?
C8 H8C 0.9600 . ?
C8 C9 1.4830(19) . ?
C9 C10 1.3783(17) . ?
C10 C11 1.4855(17) . ?

loop_
_geom_torsion_atom_site_label_1
_geom_torsion_atom_site_label_2
_geom_torsion_atom_site_label_3
_geom_torsion_atom_site_label_4
_geom_torsion
_geom_torsion_site_symmetry_1
_geom_torsion_site_symmetry_2
_geom_torsion_site_symmetry_3
_geom_torsion_site_symmetry_4
_geom_torsion_publ_flag
Co01 O3 C11 O4 -179.12(12) . . . . ?
Co01 O3 C11 C10 -0.17(16) . . . . ?
Co01 N3 C10 C9 -170.21(10) . . . . ?
Co01 N3 C10 C11 9.21(16) . . . . ?
O1 C1 C2 C3 22.7(2) . . . . ?
O1 C1 C2 C7 -156.07(19) . . . . ?
O2 C1 C2 C3 -156.56(16) . . . . ?
O2 C1 C2 C7 24.6(2) . . . . ?
N1 N2 N3 Co01 166.67(12) . . . . ?
N1 N2 N3 C10 -0.27(18) . . . . ?
N1 C5 C6 C7 177.92(17) . . . . ?
N1 C9 C10 N3 -0.28(16) . . . . ?
N1 C9 C10 C11 -179.58(15) . . . . ?
N2 N1 C5 C4 -82.4(2) . . . . ?
N2 N1 C5 C6 98.28(19) . . . . ?
N2 N1 C9 C8 -179.91(14) . . . . ?
N2 N1 C9 C10 0.12(17) . . . . ?
N2 N3 C10 C9 0.36(18) . . . . ?
N2 N3 C10 C11 179.78(13) . . . . ?
N3 C10 C11 O3 -6.37(19) . . . . ?
N3 C10 C11 O4 172.62(14) . . . . ?
C1 C2 C3 C4 179.08(17) . . . . ?
C1 C2 C7 C6 -179.62(18) . . . . ?
C2 C3 C4 C5 0.9(3) . . . . ?
C3 C2 C7 C6 1.6(3) . . . . ?
C3 C4 C5 N1 -178.43(17) . . . . ?
C3 C4 C5 C6 0.9(3) . . . . ?
C4 C5 C6 C7 -1.4(3) . . . . ?
C5 N1 N2 N3 -177.34(14) . . . . ?
C5 N1 C9 C8 -2.7(2) . . . . ?
C5 N1 C9 C10 177.29(14) . . . . ?
C5 C6 C7 C2 0.1(3) . . . . ?
C7 C2 C3 C4 -2.1(3) . . . . ?
C8 C9 C10 N3 179.76(16) . . . . ?
C8 C9 C10 C11 0.5(3) . . . . ?
C9 N1 N2 N3 0.09(18) . . . . ?
C9 N1 C5 C4 100.6(2) . . . . ?
C9 N1 C5 C6 -78.7(2) . . . . ?
C9 C10 C11 O3 172.88(15) . . . . ?
C9 C10 C11 O4 -8.1(3) . . . . ?
